data_2108142
loop_
_publ_author_name
'Destro, Riccardo'
'Ruffo, Riccardo'
'Roversi, Pietro'
'Soave, Raffaella'
'Loconte, Laura'
'Lo Presti, Leonardo'

_publ_section_title
;
 Anharmonic motions <i>versus</i> dynamic disorder at the Mg ion from the
 charge densities in pyrope (Mg~3~Al~2~Si~3~O~12~) crystals at 30K: six of
 one, half a dozen of the other
;
_journal_coeditor_code PI5032
_journal_issue 4
_journal_name_full 'Acta Crystallographica Section B'
_journal_page_first 722
_journal_page_last 736
_journal_paper_doi 10.1107/S2052520617006102
_journal_volume 73
_journal_year 2017
_chemical_formula_moiety '2(AL) 3(MG) 3(SIO4)'
_chemical_formula_sum 'Al2 Mg3 O12 Si3'
_chemical_formula_weight 403.16
_chemical_name_common pyrope
_space_group_crystal_system cubic
_space_group_IT_number 230
_space_group_name_Hall '-I 4bd 2c 3'
_space_group_name_H-M_alt 'I a -3 d'
_symmetry_space_group_name_Hall '-I 4bd 2c 3'
_symmetry_space_group_name_H-M 'I a -3 d'
_atom_sites_solution_primary direct
_atom_sites_solution_secondary difmap
_audit_creation_method 'Created with CONVERT.DLL (www.crystalimpact.com)'
_cell_angle_alpha 90
_cell_angle_beta 90
_cell_angle_gamma 90
_cell_formula_units_Z 8
_cell_length_a 11.4405(3)
_cell_length_b 11.4405(3)
_cell_length_c 11.4405(3)
_cell_measurement_reflns_used 406
_cell_measurement_temperature 30.0(3)
_cell_measurement_theta_max 53.52
_cell_measurement_theta_min 11.01
_cell_volume 1497.39(7)
_computing_structure_refinement
;
VALRAY2000 (Stewart, Spackman & Flensburg, 2000)'
;
_computing_structure_solution 'SHELXS-97 (Sheldrick, 1990)'
_diffrn_ambient_temperature 30.0(3)
_diffrn_measured_fraction_theta_full 1.0
_diffrn_measurement_device_type 'Syntex P1-'
_diffrn_measurement_method '2\q/\w scans'
_diffrn_radiation_monochromator graphite
_diffrn_radiation_type MoK\a
_diffrn_radiation_wavelength 0.71073
_diffrn_reflns_av_R_equivalents 0.0134
_diffrn_reflns_limit_h_max 26
_diffrn_reflns_limit_h_min 0
_diffrn_reflns_limit_k_max 18
_diffrn_reflns_limit_k_min 0
_diffrn_reflns_limit_l_max 14
_diffrn_reflns_limit_l_min 0
_diffrn_reflns_number 7486
_diffrn_reflns_theta_full 54.5
_diffrn_reflns_theta_max 54.5
_diffrn_reflns_theta_min 1.000
_diffrn_standards_decay_% 0
_diffrn_standards_interval_count 97
_diffrn_standards_number 3
_exptl_absorpt_coefficient_mu 1.218
_exptl_absorpt_correction_T_max 0.6868
_exptl_absorpt_correction_T_min 0.6680
_exptl_absorpt_correction_type sphere
_exptl_absorpt_process_details 'TBAR, home written program'
_exptl_crystal_colour colourless
_exptl_crystal_density_diffrn 3.576
_exptl_crystal_density_method 'not measured'
_exptl_crystal_description sphere
_exptl_crystal_F_000 1600
_exptl_crystal_size_max 0.45
_exptl_crystal_size_mid 0.45
_exptl_crystal_size_min 0.45
_exptl_crystal_size_rad 0.45
_refine_diff_density_max 0.12
_refine_diff_density_min -0.16
_refine_ls_extinction_coef 0.248
_refine_ls_extinction_method 'type 1'
_refine_ls_goodness_of_fit_ref 0.7596
_refine_ls_matrix_type full
_refine_ls_number_parameters 93
_refine_ls_number_reflns 785
_refine_ls_number_restraints 0
_refine_ls_restrained_S_all 0.7596
_refine_ls_R_factor_all 0.0084
_refine_ls_R_factor_gt 0.0084
_refine_ls_shift/su_max 0.0013
_refine_ls_shift/su_mean 0.0001
_refine_ls_structure_factor_coef Fsqd
_refine_ls_weighting_scheme calc
_refine_ls_wR_factor_gt 0.0081
_refine_ls_wR_factor_ref 0.0081
_reflns_number_gt 785
_reflns_number_total 788
_reflns_threshold_expression >0
_cod_data_source_file pi5032sup1.cif
_cod_data_source_block I
_cod_original_cell_volume 1497.39(12)
_cod_database_code 2108142
_shelx_space_group_comment
;
The symmetry employed for this shelxl refinement is uniquely defined
by the following loop, which should always be used as a source of
symmetry information in preference to the above space-group names.
They are only intended as comments.
;

loop_
_space_group_symop_operation_xyz
'x, y, z'
'-y+1/4, x+3/4, z+1/4'
'-x, -y+1/2, z'
'y+1/4, -x+1/4, z+3/4'
'x+1/4, -z+1/4, y+3/4'
'x, -y, -z+1/2'
'x+3/4, z+1/4, -y+1/4'
'z+3/4, y+1/4, -x+1/4'
'-x+1/2, y, -z'
'-z+1/4, y+3/4, x+1/4'
'z, x, y'
'y, z, x'
'-y, -z+1/2, x'
'z, -x, -y+1/2'
'-y+1/2, z, -x'
'-z, -x+1/2, y'
'-z+1/2, x, -y'
'y, -z, -x+1/2'
'y+3/4, x+1/4, -z+1/4'
'-y+1/4, -x+1/4, -z+1/4'
'-x+1/4, z+3/4, y+1/4'
'-x+1/4, -z+1/4, -y+1/4'
'z+1/4, -y+1/4, x+3/4'
'-z+1/4, -y+1/4, -x+1/4'
'x+1/2, y+1/2, z+1/2'
'-y+3/4, x+5/4, z+3/4'
'-x+1/2, -y+1, z+1/2'
'y+3/4, -x+3/4, z+5/4'
'x+3/4, -z+3/4, y+5/4'
'x+1/2, -y+1/2, -z+1'
'x+5/4, z+3/4, -y+3/4'
'z+5/4, y+3/4, -x+3/4'
'-x+1, y+1/2, -z+1/2'
'-z+3/4, y+5/4, x+3/4'
'z+1/2, x+1/2, y+1/2'
'y+1/2, z+1/2, x+1/2'
'-y+1/2, -z+1, x+1/2'
'z+1/2, -x+1/2, -y+1'
'-y+1, z+1/2, -x+1/2'
'-z+1/2, -x+1, y+1/2'
'-z+1, x+1/2, -y+1/2'
'y+1/2, -z+1/2, -x+1'
'y+5/4, x+3/4, -z+3/4'
'-y+3/4, -x+3/4, -z+3/4'
'-x+3/4, z+5/4, y+3/4'
'-x+3/4, -z+3/4, -y+3/4'
'z+3/4, -y+3/4, x+5/4'
'-z+3/4, -y+3/4, -x+3/4'
'-x, -y, -z'
'y-1/4, -x-3/4, -z-1/4'
'x, y-1/2, -z'
'-y-1/4, x-1/4, -z-3/4'
'-x-1/4, z-1/4, -y-3/4'
'-x, y, z-1/2'
'-x-3/4, -z-1/4, y-1/4'
'-z-3/4, -y-1/4, x-1/4'
'x-1/2, -y, z'
'z-1/4, -y-3/4, -x-1/4'
'-z, -x, -y'
'-y, -z, -x'
'y, z-1/2, -x'
'-z, x, y-1/2'
'y-1/2, -z, x'
'z, x-1/2, -y'
'z-1/2, -x, y'
'-y, z, x-1/2'
'-y-3/4, -x-1/4, z-1/4'
'y-1/4, x-1/4, z-1/4'
'x-1/4, -z-3/4, -y-1/4'
'x-1/4, z-1/4, y-1/4'
'-z-1/4, y-1/4, -x-3/4'
'z-1/4, y-1/4, x-1/4'
'-x+1/2, -y+1/2, -z+1/2'
'y+1/4, -x-1/4, -z+1/4'
'x+1/2, y, -z+1/2'
'-y+1/4, x+1/4, -z-1/4'
'-x+1/4, z+1/4, -y-1/4'
'-x+1/2, y+1/2, z'
'-x-1/4, -z+1/4, y+1/4'
'-z-1/4, -y+1/4, x+1/4'
'x, -y+1/2, z+1/2'
'z+1/4, -y-1/4, -x+1/4'
'-z+1/2, -x+1/2, -y+1/2'
'-y+1/2, -z+1/2, -x+1/2'
'y+1/2, z, -x+1/2'
'-z+1/2, x+1/2, y'
'y, -z+1/2, x+1/2'
'z+1/2, x, -y+1/2'
'z, -x+1/2, y+1/2'
'-y+1/2, z+1/2, x'
'-y-1/4, -x+1/4, z+1/4'
'y+1/4, x+1/4, z+1/4'
'x+1/4, -z-1/4, -y+1/4'
'x+1/4, z+1/4, y+1/4'
'-z+1/4, y+1/4, -x-1/4'
'z+1/4, y+1/4, x+1/4'

loop_
_atom_site_aniso_label
_atom_site_aniso_U_11
_atom_site_aniso_U_22
_atom_site_aniso_U_33
_atom_site_aniso_U_12
_atom_site_aniso_U_13
_atom_site_aniso_U_23
Al1 0.00217(4) 0.00217(4) 0.00217(4) 0.00001(2) 0.00001(2) 0.00001(2)
Mg1 0.00485(7) 0.00485(7) 0.00298(8) 0.00096(5) 0.0000 0.0000
Si1 0.00180(2) 0.00180(2) 0.00153(2) 0.0000 0.0000 0.0000
O1 0.00321(4) 0.00375(4) 0.00261(4) 0.00040(2) -0.00057(2) 0.00009(2)

loop_
_atom_site_type_symbol
_atom_site_label
_atom_site_fract_x
_atom_site_fract_y
_atom_site_fract_z
_atom_site_U_iso_or_equiv
_atom_site_thermal_displace_type
_atom_site_calc_flag
_atom_site_occupancy
_atom_site_symmetry_multiplicity
Al Al1 0.0000 0.0000 0.0000 0.00217 Uani d 1.000 16
Mg Mg1 0.0000 0.2500 0.1250 0.00423 Uani d 1.000 24
Si Si1 0.0000 0.2500 0.3750 0.00171 Uani d 1.000 24
O O1 0.03282(3) 0.05077(3) 0.65326(3) 0.00319 Uani d 1.000 96

loop_
_atom_type_symbol
_atom_type_description
_atom_type_scat_dispersion_real
_atom_type_scat_dispersion_imag
_atom_type_scat_source
Al Al 0.0645 0.0514 'International Tables Vol C Tables 4.2.6.8 and 6.1.1.4'
Mg Mg 0.0486 0.0363 'International Tables Vol C Tables 4.2.6.8 and 6.1.1.4'
Si Si 0.0817 0.0704 'International Tables Vol C Tables 4.2.6.8 and 6.1.1.4'
O O 0.0106 0.0060 'International Tables Vol C Tables 4.2.6.8 and 6.1.1.4'

loop_
_geom_angle_atom_site_label_1
_geom_angle_atom_site_label_2
_geom_angle_atom_site_label_3
_geom_angle_site_symmetry_1
_geom_angle_site_symmetry_3
_geom_angle
O1 Al1 O1 65 17 180.0(2)
O1 Al1 O1 65 61 87.70(2)
O1 Al1 O1 17 61 92.30(2)
O1 Al1 O1 65 13 92.30(2)
O1 Al1 O1 17 13 87.70(2)
O1 Al1 O1 61 13 180.0(2)
O1 Al1 O1 65 54 87.70(2)
O1 Al1 O1 17 54 92.30(2)
O1 Al1 O1 61 54 87.70(2)
O1 Al1 O1 13 54 92.30(2)
O1 Al1 O1 65 6 92.30(2)
O1 Al1 O1 17 6 87.70(2)
O1 Al1 O1 61 6 92.30(2)
O1 Al1 O1 13 6 87.70(2)
O1 Al1 O1 54 6 180.0(2)
O1 Al1 Mg1 65 49 87.690(10)
O1 Al1 Mg1 17 49 92.310(10)
O1 Al1 Mg1 61 49 137.990(10)
O1 Al1 Mg1 13 49 42.010(10)
O1 Al1 Mg1 54 49 133.770(10)
O1 Al1 Mg1 6 49 46.230(10)
O1 Al1 Mg1 65 58_565 133.770(10)
O1 Al1 Mg1 17 58_565 46.230(10)
O1 Al1 Mg1 61 58_565 87.690(10)
O1 Al1 Mg1 13 58_565 92.310(10)
O1 Al1 Mg1 54 58_565 137.990(10)
O1 Al1 Mg1 6 58_565 42.010(10)
Mg1 Al1 Mg1 49 58_565 66.4220(10)
O1 Al1 Mg1 65 10_545 46.230(10)
O1 Al1 Mg1 17 10_545 133.770(10)
O1 Al1 Mg1 61 10_545 92.310(10)
O1 Al1 Mg1 13 10_545 87.690(10)
O1 Al1 Mg1 54 10_545 42.010(10)
O1 Al1 Mg1 6 10_545 137.990(10)
Mg1 Al1 Mg1 49 10_545 113.5780(10)
Mg1 Al1 Mg1 58_565 10_545 180.000
O1 Al1 Mg1 65 53_556 137.990(10)
O1 Al1 Mg1 17 53_556 42.010(10)
O1 Al1 Mg1 61 53_556 133.770(10)
O1 Al1 Mg1 13 53_556 46.230(10)
O1 Al1 Mg1 54 53_556 87.690(10)
O1 Al1 Mg1 6 53_556 92.310(10)
Mg1 Al1 Mg1 49 53_556 66.4220(10)
Mg1 Al1 Mg1 58_565 53_556 66.4220(10)
Mg1 Al1 Mg1 10_545 53_556 113.5780(10)
O1 Al1 Mg1 65 5_554 42.010(10)
O1 Al1 Mg1 17 5_554 137.990(10)
O1 Al1 Mg1 61 5_554 46.230(10)
O1 Al1 Mg1 13 5_554 133.770(10)
O1 Al1 Mg1 54 5_554 92.310(10)
O1 Al1 Mg1 6 5_554 87.690(10)
Mg1 Al1 Mg1 49 5_554 113.5780(10)
Mg1 Al1 Mg1 58_565 5_554 113.5780(10)
Mg1 Al1 Mg1 10_545 5_554 66.4220(10)
Mg1 Al1 Mg1 53_556 5_554 180.000
O1 Al1 Mg1 65 . 92.310(10)
O1 Al1 Mg1 17 . 87.690(10)
O1 Al1 Mg1 61 . 42.010(10)
O1 Al1 Mg1 13 . 137.990(10)
O1 Al1 Mg1 54 . 46.230(10)
O1 Al1 Mg1 6 . 133.770(10)
Mg1 Al1 Mg1 49 . 180.000
Mg1 Al1 Mg1 58_565 . 113.5780(10)
Mg1 Al1 Mg1 10_545 . 66.4220(10)
Mg1 Al1 Mg1 53_556 . 113.5780(10)
Mg1 Al1 Mg1 5_554 . 66.4220(10)
O1 Mg1 O1 80_655 96_455 69.390(10)
O1 Mg1 O1 80_655 61 114.1670(10)
O1 Mg1 O1 96_455 61 160.490(10)
O1 Mg1 O1 80_655 60_565 160.490(10)
O1 Mg1 O1 96_455 60_565 114.170(10)
O1 Mg1 O1 61 60_565 69.390(10)
O1 Mg1 O1 80_655 81_554 93.640(10)
O1 Mg1 O1 96_455 81_554 73.070(10)
O1 Mg1 O1 61 81_554 124.330(10)
O1 Mg1 O1 60_565 81_554 70.370(10)
O1 Mg1 O1 80_655 54 73.070(10)
O1 Mg1 O1 96_455 54 93.640(10)
O1 Mg1 O1 61 54 70.370(10)
O1 Mg1 O1 60_565 54 124.330(10)
O1 Mg1 O1 81_554 54 164.080(10)
O1 Mg1 O1 80_655 50_566 124.330(10)
O1 Mg1 O1 96_455 50_566 70.370(10)
O1 Mg1 O1 61 50_566 93.640(10)
O1 Mg1 O1 60_565 50_566 73.070(10)
O1 Mg1 O1 81_554 50_566 109.490(10)
O1 Mg1 O1 54 50_566 72.830(10)
O1 Mg1 O1 80_655 76_556 70.370(10)
O1 Mg1 O1 96_455 76_556 124.330(10)
O1 Mg1 O1 61 76_556 73.070(10)
O1 Mg1 O1 60_565 76_556 93.640(10)
O1 Mg1 O1 81_554 76_556 72.830(10)
O1 Mg1 O1 54 76_556 109.490(10)
O1 Mg1 O1 50_566 76_556 164.080(10)
O1 Mg1 Si1 80_655 . 34.700(10)
O1 Mg1 Si1 96_455 . 34.700(10)
O1 Mg1 Si1 61 . 145.300(10)
O1 Mg1 Si1 60_565 . 145.300(10)
O1 Mg1 Si1 81_554 . 82.040(9)
O1 Mg1 Si1 54 . 82.040(9)
O1 Mg1 Si1 50_566 . 97.960(8)
O1 Mg1 Si1 76_556 . 97.960(8)
O1 Mg1 Si1 80_655 54 145.300(10)
O1 Mg1 Si1 96_455 54 145.300(10)
O1 Mg1 Si1 61 54 34.700(10)
O1 Mg1 Si1 60_565 54 34.700(10)
O1 Mg1 Si1 81_554 54 97.960(9)
O1 Mg1 Si1 54 54 97.960(9)
O1 Mg1 Si1 50_566 54 82.040(9)
O1 Mg1 Si1 76_556 54 82.040(9)
Si1 Mg1 Si1 . 54 180.0
O1 Mg1 Al1 80_655 20 35.060(10)
O1 Mg1 Al1 96_455 20 94.780(10)
O1 Mg1 Al1 61 20 97.530(10)
O1 Mg1 Al1 60_565 20 127.180(10)
O1 Mg1 Al1 81_554 20 78.112(9)
O1 Mg1 Al1 54 20 94.702(9)
O1 Mg1 Al1 50_566 20 159.386(9)
O1 Mg1 Al1 76_556 20 35.707(9)
Si1 Mg1 Al1 . 20 63.4350(10)
Si1 Mg1 Al1 54 20 116.5650(10)
O1 Mg1 Al1 80_655 7_455 94.780(10)
O1 Mg1 Al1 96_455 7_455 35.060(10)
O1 Mg1 Al1 61 7_455 127.180(10)
O1 Mg1 Al1 60_565 7_455 97.530(10)
O1 Mg1 Al1 81_554 7_455 94.702(9)
O1 Mg1 Al1 54 7_455 78.112(9)
O1 Mg1 Al1 50_566 7_455 35.707(9)
O1 Mg1 Al1 76_556 7_455 159.386(9)
Si1 Mg1 Al1 . 7_455 63.4350(10)
Si1 Mg1 Al1 54 7_455 116.5650(10)
Al1 Mg1 Al1 20 7_455 126.870(2)
O1 Si1 O1 18_565 96_455 114.57(2)
O1 Si1 O1 18_565 39_445 99.69(2)
O1 Si1 O1 96_455 39_445 114.57(2)
O1 Si1 O1 18_565 80_655 114.57(2)
O1 Si1 O1 96_455 80_655 99.69(2)
O1 Si1 O1 39_445 80_655 114.57(2)
O1 Si1 Mg1 18_565 . 130.150(10)
O1 Si1 Mg1 96_455 . 49.850(10)
O1 Si1 Mg1 39_445 . 130.150(10)
O1 Si1 Mg1 80_655 . 49.850(10)
O1 Si1 Mg1 18_565 50_566 49.850(10)
O1 Si1 Mg1 96_455 50_566 130.150(10)
O1 Si1 Mg1 39_445 50_566 49.850(10)
O1 Si1 Mg1 80_655 50_566 130.150(10)
Mg1 Si1 Mg1 . 50_566 180.000
Si1 O1 Al1 58_566 6 130.43(2)
Si1 O1 Mg1 58_566 58_566 95.45(2)
Al1 O1 Mg1 6 58_566 102.93(2)
Si1 O1 Mg1 58_566 50_566 122.99(2)
Al1 O1 Mg1 6 50_566 98.07(2)
Mg1 O1 Mg1 58_566 50_566 101.31(2)

loop_
_geom_bond_atom_site_label_1
_geom_bond_atom_site_label_2
_geom_bond_site_symmetry_2
_geom_bond_distance
Al1 O1 65 1.8848(3)
Al1 O1 17 1.8848(3)
Al1 O1 61 1.8848(3)
Al1 O1 13 1.8848(3)
Al1 O1 54 1.8848(3)
Al1 O1 6 1.8848(3)
Al1 Mg1 49 3.19770(10)
Al1 Mg1 58_565 3.19770(10)
Al1 Mg1 10_545 3.19770(10)
Al1 Mg1 53_556 3.19770(10)
Al1 Mg1 5_554 3.19770(10)
Al1 Mg1 . 3.19770(10)
Mg1 O1 80_655 2.1960(4)
Mg1 O1 96_455 2.1960(4)
Mg1 O1 61 2.1960(4)
Mg1 O1 60_565 2.1960(4)
Mg1 O1 81_554 2.3326(4)
Mg1 O1 54 2.3326(4)
Mg1 O1 50_566 2.3326(4)
Mg1 O1 76_556 2.3326(4)
Mg1 Si1 . 2.86010(10)
Mg1 Si1 54 2.86010(10)
Mg1 Al1 20 3.19770(10)
Mg1 Al1 7_455 3.19770(10)
Si1 O1 18_565 1.6354(4)
Si1 O1 96_455 1.6354(4)
Si1 O1 39_445 1.6354(4)
Si1 O1 80_655 1.6354(4)
Si1 Mg1 50_566 2.86010(10)
O1 Si1 58_566 1.6354(4)
O1 Al1 6 1.8848(3)
O1 Mg1 58_566 2.1960(4)
O1 Mg1 50_566 2.3326(4)
